data_1551005
loop_
_publ_author_name
'Betley, Theodore'
'Johnson, Elizabeth J.'
'Kleinlein, Claudia'
'Musgrave, Rebecca A.'

_publ_section_title
;
 Diiron Oxo Reactivity in a Weak-Field Environment
;
_journal_name_full 'Chemical Science'
_journal_paper_doi 10.1039/C9SC00605B
_journal_year 2019
_chemical_formula_sum 'C49 H56 Cl2 Fe2 N4 O2'
_chemical_formula_weight 915.57
_chemical_name_systematic tBudmxFe2OCl2
_space_group_crystal_system monoclinic
_space_group_IT_number 15
_space_group_name_Hall '-C 2yc'
_space_group_name_H-M_alt 'C 1 2/c 1'
_symmetry_space_group_name_Hall '-C 2yc'
_symmetry_space_group_name_H-M 'C 1 2/c 1'
_atom_sites_solution_hydrogens geom
_audit_creation_method SHELXL-2014/7
_audit_update_record
;
2017-06-07 deposited with the CCDC.    2019-05-09 downloaded from the CCDC.
;
_cell_angle_alpha 90
_cell_angle_beta 118.60
_cell_angle_gamma 90
_cell_formula_units_Z 4
_cell_length_a 19.178(3)
_cell_length_b 13.2068(14)
_cell_length_c 20.033(3)
_cell_measurement_reflns_used 8763
_cell_measurement_temperature 100(2)
_cell_measurement_theta_max 25.10
_cell_measurement_theta_min 2.31
_cell_volume 4454.8(11)
_computing_cell_refinement 'SAINT 8.34C (Bruker-AXS, 2014)'
_computing_data_collection 'APEX3 v2015.5-2 (Bruker-AXS, 2015)'
_computing_data_reduction 'SAINT 8.34C (Bruker-AXS, 2014)'
_computing_molecular_graphics 'Bruker SHELXTL (Sheldrick, 2015)'
_computing_publication_material 'Bruker SHELXTL (Sheldrick, 2015)'
_computing_structure_refinement 'SHELXL-2014 (Sheldrick, 2015)'
_computing_structure_solution 'SHELXT-2014 (Sheldrick, 2015)'
_diffrn_ambient_temperature 100(2)
_diffrn_measured_fraction_theta_full 0.998
_diffrn_measured_fraction_theta_max 0.998
_diffrn_measurement_device_type
;
Bruker D8 goniometer with CMOS area detector  
;
_diffrn_measurement_method 'omega and phi scans'
_diffrn_radiation_monochromator graphite
_diffrn_radiation_source 'I\mS microfocus tube'
_diffrn_radiation_type MoK\a
_diffrn_radiation_wavelength 0.71073
_diffrn_reflns_av_R_equivalents 0.1362
_diffrn_reflns_av_unetI/netI 0.1112
_diffrn_reflns_Laue_measured_fraction_full 0.998
_diffrn_reflns_Laue_measured_fraction_max 0.998
_diffrn_reflns_limit_h_max 22
_diffrn_reflns_limit_h_min -22
_diffrn_reflns_limit_k_max 15
_diffrn_reflns_limit_k_min -15
_diffrn_reflns_limit_l_max 23
_diffrn_reflns_limit_l_min -23
_diffrn_reflns_number 24066
_diffrn_reflns_point_group_measured_fraction_full 0.998
_diffrn_reflns_point_group_measured_fraction_max 0.998
_diffrn_reflns_theta_full 25.105
_diffrn_reflns_theta_max 25.105
_diffrn_reflns_theta_min 2.419
_exptl_absorpt_coefficient_mu 0.815
_exptl_absorpt_correction_T_max 0.7452
_exptl_absorpt_correction_T_min 0.5956
_exptl_absorpt_correction_type multi-scan
_exptl_absorpt_process_details sadabs
_exptl_crystal_colour red
_exptl_crystal_density_diffrn 1.365
_exptl_crystal_description block
_exptl_crystal_F_000 1920
_exptl_crystal_size_max 0.120
_exptl_crystal_size_mid 0.080
_exptl_crystal_size_min 0.070
_refine_diff_density_max 1.209
_refine_diff_density_min -0.722
_refine_diff_density_rms 0.124
_refine_ls_extinction_method none
_refine_ls_goodness_of_fit_ref 1.027
_refine_ls_hydrogen_treatment constr
_refine_ls_matrix_type full
_refine_ls_number_parameters 275
_refine_ls_number_reflns 3957
_refine_ls_number_restraints 0
_refine_ls_restrained_S_all 1.027
_refine_ls_R_factor_all 0.1298
_refine_ls_R_factor_gt 0.0717
_refine_ls_shift/su_max 0.001
_refine_ls_shift/su_mean 0.000
_refine_ls_structure_factor_coef Fsqd
_refine_ls_weighting_details 'w=1/[\s^2^(Fo^2^)+(0.1028P)^2^] where P=(Fo^2^+2Fc^2^)/3'
_refine_ls_weighting_scheme calc
_refine_ls_wR_factor_gt 0.1593
_refine_ls_wR_factor_ref 0.1862
_reflns_Friedel_coverage 0.000
_reflns_number_gt 2475
_reflns_number_total 3957
_reflns_threshold_expression 'I > 2\s(I)'
_cod_data_source_file c9sc00605b2.cif
_cod_data_source_block tBudmxFe2OCl2
_cod_original_cell_volume 4454.8(10)
_cod_database_code 1551005
_shelx_shelxl_version_number 2014/7
_shelx_space_group_comment
;
The symmetry employed for this shelxl refinement is uniquely defined
by the following loop, which should always be used as a source of
symmetry information in preference to the above space-group names.
They are only intended as comments.
;
_shelx_estimated_absorpt_t_min 0.909
_shelx_estimated_absorpt_t_max 0.945

loop_
_space_group_symop_operation_xyz
'x, y, z'
'-x, y, -z+1/2'
'x+1/2, y+1/2, z'
'-x+1/2, y+1/2, -z+1/2'
'-x, -y, -z'
'x, -y, z-1/2'
'-x+1/2, -y+1/2, -z'
'x+1/2, -y+1/2, z-1/2'

loop_
_atom_site_label
_atom_site_type_symbol
_atom_site_fract_x
_atom_site_fract_y
_atom_site_fract_z
_atom_site_U_iso_or_equiv
_atom_site_adp_type
_atom_site_occupancy
_atom_site_site_symmetry_order
_atom_site_calc_flag
_atom_site_refinement_flags_posn
_atom_site_refinement_flags_adp
_atom_site_refinement_flags_occupancy
Fe01 Fe 0.52055(4) 0.41994(5) 0.34567(4) 0.0198(3) Uani 1 1 d . . .
Cl02 Cl 0.55375(8) 0.27490(9) 0.40941(8) 0.0281(4) Uani 1 1 d . . .
O003 O 0.5000 0.7779(3) 0.2500 0.0189(12) Uani 1 2 d S T P
O004 O 0.5000 0.4049(3) 0.2500 0.0255(13) Uani 1 2 d S T P
N005 N 0.6001(2) 0.5306(3) 0.3956(3) 0.0204(11) Uani 1 1 d . . .
N006 N 0.4268(2) 0.4878(3) 0.3446(2) 0.0184(11) Uani 1 1 d . . .
C007 C 0.4860(3) 0.8296(4) 0.3016(3) 0.0193(12) Uani 1 1 d . . .
C008 C 0.4839(3) 0.9350(4) 0.3037(3) 0.0177(12) Uani 1 1 d . . .
C009 C 0.5693(3) 0.6297(4) 0.3831(3) 0.0188(12) Uani 1 1 d . . .
C00A C 0.3511(3) 0.4582(4) 0.3274(3) 0.0209(13) Uani 1 1 d . . .
C00B C 0.4238(3) 0.5940(3) 0.3369(3) 0.0197(13) Uani 1 1 d . . .
C00C C 0.6804(3) 0.5407(4) 0.4283(3) 0.0207(13) Uani 1 1 d . . .
C00D C 0.4687(3) 0.9779(4) 0.3588(3) 0.0262(14) Uani 1 1 d . . .
H00D H 0.4679 1.0495 0.3626 0.031 Uiso 1 1 calc R U .
C00E C 0.7025(3) 0.6430(4) 0.4365(3) 0.0201(13) Uani 1 1 d . . .
H00E H 0.7549 0.6691 0.4576 0.024 Uiso 1 1 calc R U .
C00F C 0.3456(3) 0.6257(4) 0.3124(3) 0.0242(13) Uani 1 1 d . . .
H00F H 0.3269 0.6935 0.3016 0.029 Uiso 1 1 calc R U .
C00G C 0.5000 1.0012(5) 0.2500 0.0186(17) Uani 1 2 d S T P
C00H C 0.7390(3) 0.4531(4) 0.4563(3) 0.0234(13) Uani 1 1 d . . .
C00I C 0.3445(3) 0.2716(4) 0.2923(3) 0.0249(13) Uani 1 1 d . . .
H00A H 0.3084 0.2834 0.2382 0.037 Uiso 1 1 calc R U .
H00B H 0.3349 0.2040 0.3065 0.037 Uiso 1 1 calc R U .
H00C H 0.3995 0.2763 0.3021 0.037 Uiso 1 1 calc R U .
C00J C 0.6326(3) 0.6988(4) 0.4078(3) 0.0233(13) Uani 1 1 d . . .
H00J H 0.6284 0.7705 0.4054 0.028 Uiso 1 1 calc R U .
C00K C 0.4752(3) 0.7690(4) 0.3529(3) 0.0198(13) Uani 1 1 d . . .
C00L C 0.3298(3) 0.3511(4) 0.3395(3) 0.0233(13) Uani 1 1 d . . .
C00M C 0.3008(3) 0.5429(4) 0.3066(3) 0.0232(13) Uani 1 1 d . . .
H00M H 0.2456 0.5424 0.2913 0.028 Uiso 1 1 calc R U .
C00N C 0.4899(3) 0.6571(4) 0.3558(3) 0.0185(12) Uani 1 1 d . . .
C00O C 0.4548(3) 0.9197(4) 0.4074(3) 0.0260(14) Uani 1 1 d . . .
H00O H 0.4426 0.9513 0.4432 0.031 Uiso 1 1 calc R U .
C00P C 0.4583(3) 0.8145(4) 0.4053(3) 0.0240(13) Uani 1 1 d . . .
H00P H 0.4492 0.7745 0.4397 0.029 Uiso 1 1 calc R U .
C00Q C 0.7347(3) 0.3998(4) 0.5219(3) 0.0299(15) Uani 1 1 d . . .
H00G H 0.7456 0.4487 0.5625 0.045 Uiso 1 1 calc R U .
H00H H 0.7743 0.3454 0.5416 0.045 Uiso 1 1 calc R U .
H00I H 0.6815 0.3711 0.5037 0.045 Uiso 1 1 calc R U .
C00R C 0.3789(3) 0.3272(4) 0.4248(3) 0.0269(14) Uani 1 1 d . . .
H00K H 0.4356 0.3304 0.4400 0.040 Uiso 1 1 calc R U .
H00L H 0.3657 0.2591 0.4348 0.040 Uiso 1 1 calc R U .
H00N H 0.3667 0.3768 0.4541 0.040 Uiso 1 1 calc R U .
C00S C 0.5730(4) 1.0676(4) 0.2955(3) 0.0316(15) Uani 1 1 d . . .
H00Q H 0.5652 1.1078 0.3325 0.047 Uiso 1 1 calc R U .
H00R H 0.5807 1.1129 0.2609 0.047 Uiso 1 1 calc R U .
H00S H 0.6200 1.0245 0.3223 0.047 Uiso 1 1 calc R U .
C00T C 0.2414(3) 0.3474(4) 0.3176(3) 0.0299(14) Uani 1 1 d . . .
H00T H 0.2317 0.3915 0.3516 0.045 Uiso 1 1 calc R U .
H00U H 0.2266 0.2777 0.3222 0.045 Uiso 1 1 calc R U .
H00V H 0.2095 0.3705 0.2650 0.045 Uiso 1 1 calc R U .
C00U C 0.7218(3) 0.3816(4) 0.3910(3) 0.0313(15) Uani 1 1 d . . .
H00W H 0.6690 0.3517 0.3726 0.047 Uiso 1 1 calc R U .
H00X H 0.7618 0.3278 0.4085 0.047 Uiso 1 1 calc R U .
H00Y H 0.7235 0.4192 0.3496 0.047 Uiso 1 1 calc R U .
C00V C 0.8236(3) 0.4940(4) 0.4869(4) 0.0346(16) Uani 1 1 d . . .
H00Z H 0.8279 0.5302 0.4463 0.052 Uiso 1 1 calc R U .
H H 0.8613 0.4376 0.5048 0.052 Uiso 1 1 calc R U .
HA H 0.8356 0.5405 0.5292 0.052 Uiso 1 1 calc R U .

loop_
_atom_site_aniso_label
_atom_site_aniso_U_11
_atom_site_aniso_U_22
_atom_site_aniso_U_33
_atom_site_aniso_U_23
_atom_site_aniso_U_13
_atom_site_aniso_U_12
Fe01 0.0168(5) 0.0085(4) 0.0337(6) 0.0005(3) 0.0118(4) 0.0001(3)
Cl02 0.0239(8) 0.0115(7) 0.0457(10) 0.0056(6) 0.0141(7) 0.0026(6)
O003 0.027(3) 0.006(2) 0.027(3) 0.000 0.016(3) 0.000
O004 0.021(3) 0.012(3) 0.048(4) 0.000 0.020(3) 0.000
N005 0.010(2) 0.013(2) 0.037(3) 0.002(2) 0.011(2) 0.0009(18)
N006 0.013(2) 0.006(2) 0.034(3) 0.0011(18) 0.009(2) -0.0017(18)
C007 0.011(3) 0.018(3) 0.025(3) -0.002(2) 0.006(2) 0.001(2)
C008 0.009(3) 0.009(3) 0.026(3) 0.003(2) 0.001(2) 0.005(2)
C009 0.019(3) 0.009(3) 0.030(3) -0.001(2) 0.013(3) -0.001(2)
C00A 0.019(3) 0.015(3) 0.027(4) -0.001(2) 0.011(3) -0.001(2)
C00B 0.018(3) 0.009(3) 0.032(4) 0.000(2) 0.011(3) -0.002(2)
C00C 0.020(3) 0.016(3) 0.027(4) 0.001(2) 0.012(3) 0.003(2)
C00D 0.027(4) 0.011(3) 0.039(4) -0.002(3) 0.015(3) 0.001(2)
C00E 0.012(3) 0.013(3) 0.035(4) 0.001(2) 0.011(3) -0.002(2)
C00F 0.015(3) 0.015(3) 0.041(4) 0.007(3) 0.012(3) 0.004(2)
C00G 0.017(4) 0.005(4) 0.031(5) 0.000 0.009(4) 0.000
C00H 0.014(3) 0.017(3) 0.040(4) -0.002(3) 0.014(3) 0.001(2)
C00I 0.019(3) 0.016(3) 0.033(4) -0.003(2) 0.008(3) -0.008(2)
C00J 0.024(3) 0.010(3) 0.036(4) 0.001(2) 0.015(3) -0.004(2)
C00K 0.014(3) 0.012(3) 0.030(3) 0.003(2) 0.008(3) 0.000(2)
C00L 0.015(3) 0.018(3) 0.035(4) -0.003(3) 0.011(3) -0.005(2)
C00M 0.012(3) 0.020(3) 0.035(4) 0.003(2) 0.009(3) -0.002(2)
C00N 0.021(3) 0.008(3) 0.028(3) 0.002(2) 0.013(3) 0.003(2)
C00O 0.024(3) 0.017(3) 0.041(4) -0.003(3) 0.019(3) 0.006(2)
C00P 0.023(3) 0.020(3) 0.033(4) 0.000(2) 0.016(3) -0.002(2)
C00Q 0.025(3) 0.020(3) 0.037(4) 0.003(3) 0.008(3) 0.007(2)
C00R 0.031(3) 0.014(3) 0.040(4) -0.003(3) 0.020(3) -0.007(2)
C00S 0.041(4) 0.020(3) 0.041(4) -0.010(3) 0.026(3) -0.013(3)
C00T 0.024(3) 0.019(3) 0.051(4) 0.001(3) 0.022(3) -0.004(3)
C00U 0.030(4) 0.022(3) 0.050(4) 0.008(3) 0.025(3) 0.011(3)
C00V 0.018(3) 0.016(3) 0.072(5) 0.005(3) 0.023(3) 0.006(2)

loop_
_atom_type_symbol
_atom_type_description
_atom_type_scat_dispersion_real
_atom_type_scat_dispersion_imag
_atom_type_scat_source
C C 0.0033 0.0016 'International Tables Vol C Tables 4.2.6.8 and 6.1.1.4'
H H 0.0000 0.0000 'International Tables Vol C Tables 4.2.6.8 and 6.1.1.4'
Cl Cl 0.1484 0.1585 'International Tables Vol C Tables 4.2.6.8 and 6.1.1.4'
Fe Fe 0.3463 0.8444 'International Tables Vol C Tables 4.2.6.8 and 6.1.1.4'
N N 0.0061 0.0033 'International Tables Vol C Tables 4.2.6.8 and 6.1.1.4'
O O 0.0106 0.0060 'International Tables Vol C Tables 4.2.6.8 and 6.1.1.4'

loop_
_geom_angle_atom_site_label_1
_geom_angle_atom_site_label_2
_geom_angle_atom_site_label_3
_geom_angle
_geom_angle_site_symmetry_1
_geom_angle_site_symmetry_3
O004 Fe01 N006 107.78(14) . .
O004 Fe01 N005 110.10(17) . .
N006 Fe01 N005 98.35(16) . .
O004 Fe01 Cl02 112.27(15) . .
N006 Fe01 Cl02 113.66(12) . .
N005 Fe01 Cl02 113.74(13) . .
C007 O003 C007 120.2(6) . 2_655
Fe01 O004 Fe01 167.1(3) . 2_655
C00C N005 C009 106.0(4) . .
C00C N005 Fe01 136.8(3) . .
C009 N005 Fe01 115.8(3) . .
C00A N006 C00B 105.8(4) . .
C00A N006 Fe01 135.2(3) . .
C00B N006 Fe01 115.8(3) . .
O003 C007 C00K 114.9(5) . .
O003 C007 C008 122.6(5) . .
C00K C007 C008 122.5(5) . .
C00D C008 C007 116.7(5) . .
C00D C008 C00G 121.1(5) . .
C007 C008 C00G 122.2(5) . .
C00N C009 C00J 124.4(5) . .
C00N C009 N005 126.6(4) . .
C00J C009 N005 108.9(4) . .
N006 C00A C00M 110.0(4) . .
N006 C00A C00L 123.6(4) . .
C00M C00A C00L 126.0(5) . .
C00F C00B C00N 126.3(4) . .
C00F C00B N006 108.4(4) . .
C00N C00B N006 125.2(4) . .
N005 C00C C00E 111.1(4) . .
N005 C00C C00H 124.7(5) . .
C00E C00C C00H 124.2(5) . .
C00O C00D C008 121.7(5) . .
C00O C00D H00D 119.1 . .
C008 C00D H00D 119.1 . .
C00J C00E C00C 106.6(4) . .
C00J C00E H00E 126.7 . .
C00C C00E H00E 126.7 . .
C00M C00F C00B 108.5(5) . .
C00M C00F H00F 125.8 . .
C00B C00F H00F 125.8 . .
C008 C00G C008 110.2(6) . 2_655
C008 C00G C00S 110.1(3) . .
C008 C00G C00S 108.2(3) 2_655 .
C008 C00G C00S 108.2(3) . 2_655
C008 C00G C00S 110.1(3) 2_655 2_655
C00S C00G C00S 110.1(6) . 2_655
C00U C00H C00C 109.7(5) . .
C00U C00H C00Q 112.1(4) . .
C00C C00H C00Q 109.5(4) . .
C00U C00H C00V 108.5(4) . .
C00C C00H C00V 109.5(4) . .
C00Q C00H C00V 107.5(5) . .
C00L C00I H00A 109.5 . .
C00L C00I H00B 109.5 . .
H00A C00I H00B 109.5 . .
C00L C00I H00C 109.5 . .
H00A C00I H00C 109.5 . .
H00B C00I H00C 109.5 . .
C00E C00J C009 107.4(4) . .
C00E C00J H00J 126.3 . .
C009 C00J H00J 126.3 . .
C00P C00K C007 118.9(5) . .
C00P C00K C00N 120.6(5) . .
C007 C00K C00N 120.2(5) . .
C00A C00L C00I 113.4(4) . .
C00A C00L C00T 109.2(4) . .
C00I C00L C00T 107.8(4) . .
C00A C00L C00R 107.4(4) . .
C00I C00L C00R 110.5(4) . .
C00T C00L C00R 108.4(4) . .
C00F C00M C00A 107.3(5) . .
C00F C00M H00M 126.3 . .
C00A C00M H00M 126.3 . .
C009 C00N C00B 128.5(5) . .
C009 C00N C00K 114.8(4) . .
C00B C00N C00K 116.4(4) . .
C00D C00O C00P 120.7(5) . .
C00D C00O H00O 119.7 . .
C00P C00O H00O 119.7 . .
C00K C00P C00O 119.5(5) . .
C00K C00P H00P 120.2 . .
C00O C00P H00P 120.2 . .
C00H C00Q H00G 109.5 . .
C00H C00Q H00H 109.5 . .
H00G C00Q H00H 109.5 . .
C00H C00Q H00I 109.5 . .
H00G C00Q H00I 109.5 . .
H00H C00Q H00I 109.5 . .
C00L C00R H00K 109.5 . .
C00L C00R H00L 109.5 . .
H00K C00R H00L 109.5 . .
C00L C00R H00N 109.5 . .
H00K C00R H00N 109.5 . .
H00L C00R H00N 109.5 . .
C00G C00S H00Q 109.5 . .
C00G C00S H00R 109.5 . .
H00Q C00S H00R 109.5 . .
C00G C00S H00S 109.5 . .
H00Q C00S H00S 109.5 . .
H00R C00S H00S 109.5 . .
C00L C00T H00T 109.5 . .
C00L C00T H00U 109.5 . .
H00T C00T H00U 109.5 . .
C00L C00T H00V 109.5 . .
H00T C00T H00V 109.5 . .
H00U C00T H00V 109.5 . .
C00H C00U H00W 109.5 . .
C00H C00U H00X 109.5 . .
H00W C00U H00X 109.5 . .
C00H C00U H00Y 109.5 . .
H00W C00U H00Y 109.5 . .
H00X C00U H00Y 109.5 . .
C00H C00V H00Z 109.5 . .
C00H C00V H 109.5 . .
H00Z C00V H 109.5 . .
C00H C00V HA 109.5 . .
H00Z C00V HA 109.5 . .
H C00V HA 109.5 . .

loop_
_geom_bond_atom_site_label_1
_geom_bond_atom_site_label_2
_geom_bond_distance
_geom_bond_site_symmetry_2
Fe01 O004 1.7734(10) .
Fe01 N006 2.000(4) .
Fe01 N005 2.000(4) .
Fe01 Cl02 2.2195(15) .
O003 C007 1.370(5) .
O003 C007 1.370(6) 2_655
O004 Fe01 1.7734(10) 2_655
N005 C00C 1.361(6) .
N005 C009 1.408(6) .
N006 C00A 1.377(6) .
N006 C00B 1.410(6) .
C007 C00K 1.393(7) .
C007 C008 1.394(7) .
C008 C00D 1.390(7) .
C008 C00G 1.527(6) .
C009 C00N 1.398(7) .
C009 C00J 1.406(7) .
C00A C00M 1.404(7) .
C00A C00L 1.524(7) .
C00B C00F 1.401(7) .
C00B C00N 1.409(7) .
C00C C00E 1.402(7) .
C00C C00H 1.520(7) .
C00D C00O 1.363(8) .
C00D H00D 0.9500 .
C00E C00J 1.391(7) .
C00E H00E 0.9500 .
C00F C00M 1.361(7) .
C00F H00F 0.9500 .
C00G C008 1.527(6) 2_655
C00G C00S 1.529(6) .
C00G C00S 1.529(6) 2_655
C00H C00U 1.516(8) .
C00H C00Q 1.528(8) .
C00H C00V 1.532(7) .
C00I C00L 1.526(7) .
C00I H00A 0.9800 .
C00I H00B 0.9800 .
C00I H00C 0.9800 .
C00J H00J 0.9500 .
C00K C00P 1.375(7) .
C00K C00N 1.500(7) .
C00L C00T 1.535(7) .
C00L C00R 1.539(8) .
C00M H00M 0.9500 .
C00O C00P 1.393(7) .
C00O H00O 0.9500 .
C00P H00P 0.9500 .
C00Q H00G 0.9800 .
C00Q H00H 0.9800 .
C00Q H00I 0.9800 .
C00R H00K 0.9800 .
C00R H00L 0.9800 .
C00R H00N 0.9800 .
C00S H00Q 0.9800 .
C00S H00R 0.9800 .
C00S H00S 0.9800 .
C00T H00T 0.9800 .
C00T H00U 0.9800 .
C00T H00V 0.9800 .
C00U H00W 0.9800 .
C00U H00X 0.9800 .
C00U H00Y 0.9800 .
C00V H00Z 0.9800 .
C00V H 0.9800 .
C00V HA 0.9800 .

loop_
_geom_torsion_atom_site_label_1
_geom_torsion_atom_site_label_2
_geom_torsion_atom_site_label_3
_geom_torsion_atom_site_label_4
_geom_torsion
_geom_torsion_site_symmetry_1
_geom_torsion_site_symmetry_4
N006 Fe01 O004 Fe01 64.08(12) . 2_655
N005 Fe01 O004 Fe01 -42.17(13) . 2_655
Cl02 Fe01 O004 Fe01 -169.99(5) . 2_655
C007 O003 C007 C00K -177.9(5) 2_655 .
C007 O003 C007 C008 1.1(4) 2_655 .
O003 C007 C008 C00D 179.7(4) . .
C00K C007 C008 C00D -1.4(8) . .
O003 C007 C008 C00G -2.1(7) . .
C00K C007 C008 C00G 176.7(4) . .
C00C N005 C009 C00N -174.9(5) . .
Fe01 N005 C009 C00N 16.3(7) . .
C00C N005 C009 C00J 0.9(6) . .
Fe01 N005 C009 C00J -167.9(4) . .
C00B N006 C00A C00M 2.0(6) . .
Fe01 N006 C00A C00M -156.0(4) . .
C00B N006 C00A C00L -170.8(5) . .
Fe01 N006 C00A C00L 31.2(8) . .
C00A N006 C00B C00F -2.1(6) . .
Fe01 N006 C00B C00F 160.8(4) . .
C00A N006 C00B C00N 174.0(5) . .
Fe01 N006 C00B C00N -23.1(7) . .
C009 N005 C00C C00E -0.7(6) . .
Fe01 N005 C00C C00E 164.6(4) . .
C009 N005 C00C C00H 176.1(5) . .
Fe01 N005 C00C C00H -18.6(8) . .
C007 C008 C00D C00O -1.3(8) . .
C00G C008 C00D C00O -179.5(4) . .
N005 C00C C00E C00J 0.2(6) . .
C00H C00C C00E C00J -176.6(5) . .
C00N C00B C00F C00M -174.6(5) . .
N006 C00B C00F C00M 1.5(6) . .
C00D C008 C00G C008 179.1(5) . 2_655
C007 C008 C00G C008 1.0(3) . 2_655
C00D C008 C00G C00S 59.9(6) . .
C007 C008 C00G C00S -118.2(5) . .
C00D C008 C00G C00S -60.4(6) . 2_655
C007 C008 C00G C00S 121.4(5) . 2_655
N005 C00C C00H C00U 59.1(7) . .
C00E C00C C00H C00U -124.5(6) . .
N005 C00C C00H C00Q -64.4(7) . .
C00E C00C C00H C00Q 112.1(6) . .
N005 C00C C00H C00V 178.0(5) . .
C00E C00C C00H C00V -5.6(7) . .
C00C C00E C00J C009 0.3(6) . .
C00N C009 C00J C00E 175.1(5) . .
N005 C009 C00J C00E -0.8(6) . .
O003 C007 C00K C00P -178.0(4) . .
C008 C007 C00K C00P 3.1(8) . .
O003 C007 C00K C00N 8.0(7) . .
C008 C007 C00K C00N -170.9(5) . .
N006 C00A C00L C00I -62.4(7) . .
C00M C00A C00L C00I 125.9(6) . .
N006 C00A C00L C00T 177.3(5) . .
C00M C00A C00L C00T 5.6(8) . .
N006 C00A C00L C00R 60.0(6) . .
C00M C00A C00L C00R -111.7(6) . .
C00B C00F C00M C00A -0.2(6) . .
N006 C00A C00M C00F -1.2(6) . .
C00L C00A C00M C00F 171.4(5) . .
C00J C009 C00N C00B -173.1(5) . .
N005 C009 C00N C00B 2.1(9) . .
C00J C009 C00N C00K 1.1(8) . .
N005 C009 C00N C00K 176.3(5) . .
C00F C00B C00N C009 177.4(6) . .
N006 C00B C00N C009 2.0(9) . .
C00F C00B C00N C00K 3.3(8) . .
N006 C00B C00N C00K -172.1(5) . .
C00P C00K C00N C009 -105.7(6) . .
C007 C00K C00N C009 68.2(7) . .
C00P C00K C00N C00B 69.2(7) . .
C007 C00K C00N C00B -116.9(6) . .
C008 C00D C00O C00P 2.4(9) . .
C007 C00K C00P C00O -2.0(8) . .
C00N C00K C00P C00O 172.0(5) . .
C00D C00O C00P C00K -0.7(9) . .
